data_4109083
loop_
_publ_author_name
'Takahiro Nishimura'
'Takahiro Kawamoto'
'Keigo Sasaki'
'Eiji Tsurumaki'
'Tamio Hayashi'

_publ_contact_author_email thayashi@kuchem.kyoto-u.ac.jp
_publ_contact_author_fax +81-75-753-3988
_publ_contact_author_name 'Tamio Hayashi'
_publ_contact_author_phone +81-75-753-3983
_publ_section_title
;
 Rhodium-Catalyzed Asymmetric Cyclodimerization of Oxa- and Azabicyclic
 Alkenes
;
_journal_name_full 'Journal of the American Chemical Society'
_journal_page_first 1492
_journal_page_last 1493
_journal_paper_doi 10.1021/ja068488c
_journal_volume 129
_journal_year 2007
_chemical_absolute_configuration 'CHOOSE rm ad rmad syn or unk'
_chemical_formula_moiety 'C18 H16 Br2 O5 '
_chemical_formula_sum 'C18 H16 Br2 O5'
_chemical_formula_weight 472.13
_space_group_IT_number 4
_symmetry_cell_setting monoclinic
_symmetry_Int_Tables_number 4
_symmetry_space_group_name_Hall 'P 2yb'
_symmetry_space_group_name_H-M 'P 1 21 1'
_audit_creation_date 2006-10-30
_audit_creation_method 'by CrystalStructure 3.7.0'
_cell_angle_alpha 90.0000
_cell_angle_beta 100.52(3)
_cell_angle_gamma 90.0000
_cell_formula_units_Z 2
_cell_length_a 12.210(10)
_cell_length_b 4.332(3)
_cell_length_c 16.228(12)
_cell_measurement_reflns_used 6421
_cell_measurement_temperature 123.1
_cell_measurement_theta_max 27.5
_cell_measurement_theta_min 3.3
_cell_volume 843.9(11)
_computing_cell_refinement PROCESS-AUTO
_computing_data_collection PROCESS-AUTO
_computing_data_reduction CrystalStructure
_computing_publication_material 'CrystalStructure 3.7.0'
_computing_structure_refinement CRYSTALS
_computing_structure_solution SIR92
_diffrn_detector_area_resol_mean 10.00
_diffrn_measured_fraction_theta_full 0.995
_diffrn_measured_fraction_theta_max 0.995
_diffrn_measurement_device_type 'Rigaku RAXIS-RAPID'
_diffrn_measurement_method \w
_diffrn_radiation_type 'Mo K\a'
_diffrn_radiation_wavelength 0.71075
_diffrn_reflns_av_R_equivalents 0.091
_diffrn_reflns_limit_h_max 15
_diffrn_reflns_limit_h_min -15
_diffrn_reflns_limit_k_max 5
_diffrn_reflns_limit_k_min -5
_diffrn_reflns_limit_l_max 21
_diffrn_reflns_limit_l_min -20
_diffrn_reflns_number 8175
_diffrn_reflns_theta_full 27.47
_diffrn_reflns_theta_max 27.47
_exptl_absorpt_coefficient_mu 4.843
_exptl_absorpt_correction_T_max 0.380
_exptl_absorpt_correction_T_min 0.128
_exptl_absorpt_correction_type multi-scan
_exptl_absorpt_process_details
;
    Higashi, T. (1995). Program for Absorption Correction.
    Rigaku Corporation, Tokyo, Japan.
;
_exptl_crystal_colour colorless
_exptl_crystal_density_diffrn 1.858
_exptl_crystal_description prism
_exptl_crystal_F_000 468.00
_exptl_crystal_size_max 0.60
_exptl_crystal_size_mid 0.30
_exptl_crystal_size_min 0.20
_refine_diff_density_max 1.65
_refine_diff_density_min -2.68
_refine_ls_abs_structure_details 'Flack, H. D. (1983), Acta Cryst. A39, 876-881.  1526 Friedel Pairs'
_refine_ls_abs_structure_Flack 0.02(2)
_refine_ls_extinction_method none
_refine_ls_goodness_of_fit_ref 1.060
_refine_ls_hydrogen_treatment refall
_refine_ls_number_parameters 243
_refine_ls_number_reflns 2995
_refine_ls_R_factor_gt 0.0664
_refine_ls_shift/su_max 0.0000
_refine_ls_structure_factor_coef F
_refine_ls_weighting_details
;
    Chebychev polynomial with 3 parameters (Carruthers & Watkin, 1979)
    670.4090    792.7780    240.0340
;
_refine_ls_weighting_scheme calc
_refine_ls_wR_factor_ref 0.0877
_reflns_number_gt 2974
_reflns_number_total 3715
_reflns_threshold_expression F^2^>2.0\s(F^2^)
_cod_data_source_file ja068488csi20061127_094147.cif
_cod_data_source_block '_061030yuki'
_cod_original_cell_volume 844.0(11)
_cod_original_formula_sum 'C18 H16 Br2 O5 '
_cod_database_code 4109083

loop_
_symmetry_equiv_pos_site_id
_symmetry_equiv_pos_as_xyz
1 +X,+Y,+Z
2 -X,1/2+Y,-Z

loop_
_atom_site_label
_atom_site_type_symbol
_atom_site_fract_x
_atom_site_fract_y
_atom_site_fract_z
_atom_site_U_iso_or_equiv
_atom_site_adp_type
_atom_site_occupancy
_atom_site_symmetry_multiplicity
_atom_site_calc_flag
_atom_site_refinement_flags
Br(1) Br 0.90350(8) 0.6713(5) 0.42642(6) 0.0371(2) Uani 1.00 1 d .
Br(2) Br 0.71726(9) 0.2948(4) 0.51084(6) 0.0358(2) Uani 1.00 1 d .
O(1) O 0.3507(4) 0.6662(19) 0.2594(3) 0.0268(15) Uani 1.00 1 d .
O(2) O 0.2630(6) 0.621(2) -0.0285(4) 0.047(2) Uani 1.00 1 d .
O(3) O 0.1485(6) 0.929(2) 0.0282(4) 0.039(2) Uani 1.00 1 d .
O(4) O 0.0763(5) 0.838(2) 0.1873(4) 0.043(2) Uani 1.00 1 d .
O(5) O 0.2023(5) 1.0885(18) 0.2817(4) 0.0316(19) Uani 1.00 1 d .
C(1) C 0.4297(8) 0.461(2) 0.2250(6) 0.030(2) Uani 1.00 1 d .
C(2) C 0.4082(8) 0.521(2) 0.1303(6) 0.028(2) Uani 1.00 1 d .
C(3) C 0.4933(8) 0.730(2) 0.1030(6) 0.033(2) Uani 1.00 1 d .
C(4) C 0.5892(8) 0.806(3) 0.1518(6) 0.033(2) Uani 1.00 1 d .
C(5) C 0.6218(7) 0.688(2) 0.2375(6) 0.027(2) Uani 1.00 1 d .
C(6) C 0.7302(7) 0.746(2) 0.2855(6) 0.028(2) Uani 1.00 1 d .
C(7) C 0.7560(7) 0.621(2) 0.3647(6) 0.032(2) Uani 1.00 1 d .
C(8) C 0.6796(8) 0.448(3) 0.4000(6) 0.038(2) Uani 1.00 1 d .
C(9) C 0.5716(8) 0.397(2) 0.3560(6) 0.029(2) Uani 1.00 1 d .
C(10) C 0.5447(8) 0.516(2) 0.2742(6) 0.027(2) Uani 1.00 1 d .
C(11) C 0.8156(8) 0.931(2) 0.2482(7) 0.036(2) Uani 1.00 1 d .
C(12) C 0.4884(7) 0.224(3) 0.3952(6) 0.033(3) Uani 1.00 1 d .
C(13) C 0.2716(7) 0.752(2) 0.1928(5) 0.030(2) Uani 1.00 1 d .
C(14) C 0.2941(7) 0.673(3) 0.1173(5) 0.030(2) Uani 1.00 1 d .
C(15) C 0.2343(7) 0.739(2) 0.0321(6) 0.033(2) Uani 1.00 1 d .
C(16) C 0.0894(9) 0.994(3) -0.0566(7) 0.044(3) Uani 1.00 1 d .
C(17) C 0.1723(8) 0.901(2) 0.2177(6) 0.031(2) Uani 1.00 1 d .
C(18) C 0.1113(8) 1.229(2) 0.3179(7) 0.038(3) Uani 1.00 1 d .
H(1) H 0.4105 0.2527 0.2344 0.034 Uiso 1.00 1 c R
H(2) H 0.4043 0.3327 0.1001 0.032 Uiso 1.00 1 c R
H(3) H 0.1225 1.1673 -0.0785 0.051 Uiso 1.00 1 c R
H(4) H 0.0934 0.8200 -0.0915 0.051 Uiso 1.00 1 c R
H(5) H 0.0137 1.0386 -0.0550 0.051 Uiso 1.00 1 c R
H(6) H 0.0910 1.4190 0.2902 0.044 Uiso 1.00 1 c R
H(7) H 0.0488 1.0942 0.3099 0.044 Uiso 1.00 1 c R
H(8) H 0.1356 1.2649 0.3761 0.044 Uiso 1.00 1 c R
H(9) H 0.4771 0.8162 0.0483 0.040 Uiso 1.00 1 c R
H(10) H 0.6382 0.9431 0.1305 0.040 Uiso 1.00 1 c R
H(11) H 0.7785 1.0707 0.2072 0.042 Uiso 1.00 1 c R
H(12) H 0.8591 0.7914 0.2226 0.042 Uiso 1.00 1 c R
H(13) H 0.8626 1.0433 0.2909 0.042 Uiso 1.00 1 c R
H(14) H 0.4365 0.1239 0.3528 0.039 Uiso 1.00 1 c R
H(15) H 0.4501 0.3651 0.4247 0.039 Uiso 1.00 1 c R
H(16) H 0.5255 0.0743 0.4331 0.039 Uiso 1.00 1 c R

loop_
_atom_site_aniso_label
_atom_site_aniso_U_11
_atom_site_aniso_U_22
_atom_site_aniso_U_33
_atom_site_aniso_U_12
_atom_site_aniso_U_13
_atom_site_aniso_U_23
Br(1) 0.0198(4) 0.0498(7) 0.0385(5) -0.0005(4) -0.0032(3) -0.0023(5)
Br(2) 0.0267(4) 0.0464(7) 0.0307(5) 0.0024(5) -0.0040(3) 0.0028(5)
O(1) 0.018(2) 0.035(3) 0.024(3) -0.001(3) -0.004(2) -0.002(3)
O(2) 0.036(4) 0.073(7) 0.030(3) 0.017(4) -0.003(3) -0.007(4)
O(3) 0.028(3) 0.057(5) 0.028(3) 0.015(3) -0.001(3) 0.001(3)
O(4) 0.017(3) 0.071(6) 0.038(3) -0.004(3) -0.004(2) -0.010(4)
O(5) 0.018(3) 0.039(4) 0.037(3) 0.002(3) 0.004(2) -0.005(3)
C(1) 0.027(4) 0.028(5) 0.030(5) 0.002(4) -0.006(4) -0.002(4)
C(2) 0.024(4) 0.035(5) 0.021(4) 0.001(4) -0.002(3) -0.001(4)
C(3) 0.026(4) 0.042(8) 0.031(4) 0.008(4) 0.002(3) -0.007(4)
C(4) 0.029(4) 0.037(5) 0.034(4) 0.004(5) 0.003(3) 0.003(5)
C(5) 0.021(3) 0.027(5) 0.035(4) -0.002(4) 0.005(3) 0.001(4)
C(6) 0.020(4) 0.029(7) 0.035(4) -0.003(3) 0.002(3) -0.006(4)
C(7) 0.015(3) 0.033(6) 0.044(5) 0.003(4) -0.003(3) -0.001(4)
C(8) 0.013(4) 0.076(8) 0.023(4) -0.012(4) -0.004(3) 0.008(5)
C(9) 0.021(4) 0.032(5) 0.030(5) 0.001(4) -0.006(3) -0.008(4)
C(10) 0.018(4) 0.034(5) 0.029(4) 0.003(4) 0.003(3) -0.002(4)
C(11) 0.025(5) 0.043(6) 0.037(5) 0.001(4) -0.001(4) 0.005(5)
C(12) 0.019(4) 0.053(9) 0.025(4) 0.002(4) -0.005(3) 0.001(4)
C(13) 0.019(4) 0.040(7) 0.029(4) -0.005(4) -0.003(3) 0.006(4)
C(14) 0.022(4) 0.042(5) 0.024(4) 0.012(4) -0.003(3) -0.010(4)
C(15) 0.023(4) 0.045(8) 0.031(4) 0.007(4) -0.000(3) 0.003(4)
C(16) 0.037(6) 0.054(8) 0.037(6) 0.011(5) -0.002(4) 0.013(5)
C(17) 0.023(4) 0.040(6) 0.028(5) -0.006(4) -0.000(4) 0.004(4)
C(18) 0.021(4) 0.044(9) 0.045(5) 0.004(4) -0.002(4) 0.005(5)

loop_
_atom_type_symbol
_atom_type_description
_atom_type_scat_dispersion_real
_atom_type_scat_dispersion_imag
_atom_type_scat_source
C C 0.003 0.002
;
International Tables for Crystallography
(1992, Vol. C, Tables 4.2.6.8 and 6.1.1.4)
;
H H 0.000 0.000
;
International Tables for Crystallography
(1992, Vol. C, Table 6.1.1.4)
;
O O 0.011 0.006
;
International Tables for Crystallography
(1992, Vol. C, Tables 4.2.6.8 and 6.1.1.4)
;
Br Br -0.290 2.459
;
International Tables for Crystallography
(1992, Vol. C, Tables 4.2.6.8 and 6.1.1.4)
;

loop_
_geom_angle_atom_site_label_1
_geom_angle_atom_site_label_2
_geom_angle_atom_site_label_3
_geom_angle
C(1) O(1) C(13) 106.2(7)
C(15) O(3) C(16) 114.5(8)
C(17) O(5) C(18) 116.4(7)
O(1) C(1) C(2) 105.5(7)
O(1) C(1) C(10) 108.1(8)
C(2) C(1) C(10) 118.5(9)
C(1) C(2) C(3) 113.4(8)
C(1) C(2) C(14) 101.5(8)
C(3) C(2) C(14) 111.4(9)
C(2) C(3) C(4) 123.7(9)
C(3) C(4) C(5) 122.3(10)
C(4) C(5) C(6) 121.3(9)
C(4) C(5) C(10) 119.7(8)
C(6) C(5) C(10) 119.0(9)
C(5) C(6) C(7) 118.1(9)
C(5) C(6) C(11) 120.5(9)
C(7) C(6) C(11) 121.4(8)
Br(1) C(7) C(6) 118.6(7)
Br(1) C(7) C(8) 118.9(7)
C(6) C(7) C(8) 122.5(8)
Br(2) C(8) C(7) 120.8(6)
Br(2) C(8) C(9) 118.2(8)
C(7) C(8) C(9) 120.9(9)
C(8) C(9) C(10) 117.4(10)
C(8) C(9) C(12) 120.8(9)
C(10) C(9) C(12) 121.7(8)
C(1) C(10) C(5) 119.4(8)
C(1) C(10) C(9) 118.5(9)
C(5) C(10) C(9) 122.1(8)
O(1) C(13) C(14) 114.7(8)
O(1) C(13) C(17) 113.3(8)
C(14) C(13) C(17) 131.8(8)
C(2) C(14) C(13) 108.5(7)
C(2) C(14) C(15) 120.0(8)
C(13) C(14) C(15) 131.1(9)
O(2) C(15) O(3) 124.5(9)
O(2) C(15) C(14) 120.8(9)
O(3) C(15) C(14) 114.7(9)
O(4) C(17) O(5) 124.5(10)
O(4) C(17) C(13) 124.4(10)
O(5) C(17) C(13) 110.9(8)
O(1) C(1) H(1) 108.1
C(2) C(1) H(1) 108.8
C(10) C(1) H(1) 107.4
C(1) C(2) H(2) 110.6
C(3) C(2) H(2) 109.7
C(14) C(2) H(2) 110.0
C(2) C(3) H(9) 118.4
C(4) C(3) H(9) 117.9
C(3) C(4) H(10) 118.9
C(5) C(4) H(10) 118.8
C(6) C(11) H(11) 109.9
C(6) C(11) H(12) 108.4
C(6) C(11) H(13) 110.1
H(11) C(11) H(12) 109.5
H(11) C(11) H(13) 109.5
H(12) C(11) H(13) 109.5
C(9) C(12) H(14) 109.7
C(9) C(12) H(15) 109.0
C(9) C(12) H(16) 109.7
H(14) C(12) H(15) 109.5
H(14) C(12) H(16) 109.5
H(15) C(12) H(16) 109.5
O(3) C(16) H(3) 109.6
O(3) C(16) H(4) 109.6
O(3) C(16) H(5) 109.2
H(3) C(16) H(4) 109.5
H(3) C(16) H(5) 109.5
H(4) C(16) H(5) 109.5
O(5) C(18) H(6) 108.7
O(5) C(18) H(7) 109.7
O(5) C(18) H(8) 110.0
H(6) C(18) H(7) 109.5
H(6) C(18) H(8) 109.5
H(7) C(18) H(8) 109.5

loop_
_geom_bond_atom_site_label_1
_geom_bond_atom_site_label_2
_geom_bond_distance
Br(1) C(7) 1.907(8)
Br(2) C(8) 1.894(10)
O(1) C(1) 1.494(13)
O(1) C(13) 1.364(10)
O(2) C(15) 1.215(14)
O(3) C(15) 1.324(13)
O(3) C(16) 1.461(13)
O(4) C(17) 1.217(12)
O(5) C(17) 1.318(13)
O(5) C(18) 1.478(14)
C(1) C(2) 1.533(14)
C(1) C(10) 1.502(13)
C(2) C(3) 1.504(15)
C(2) C(14) 1.519(14)
C(3) C(4) 1.331(13)
C(4) C(5) 1.467(14)
C(5) C(6) 1.429(12)
C(5) C(10) 1.415(15)
C(6) C(7) 1.377(14)
C(6) C(11) 1.526(16)
C(7) C(8) 1.398(16)
C(8) C(9) 1.398(13)
C(9) C(10) 1.406(14)
C(9) C(12) 1.496(15)
C(13) C(14) 1.348(14)
C(13) C(17) 1.492(15)
C(14) C(15) 1.469(13)
C(1) H(1) 0.950
C(2) H(2) 0.950
C(3) H(9) 0.950
C(4) H(10) 0.950
C(11) H(11) 0.950
C(11) H(12) 0.950
C(11) H(13) 0.950
C(12) H(14) 0.950
C(12) H(15) 0.950
C(12) H(16) 0.950
C(16) H(3) 0.950
C(16) H(4) 0.950
C(16) H(5) 0.950
C(18) H(6) 0.950
C(18) H(7) 0.950
C(18) H(8) 0.950

loop_
_geom_contact_atom_site_label_1
_geom_contact_atom_site_label_2
_geom_contact_distance
_geom_contact_site_symmetry_2
Br(1) Br(2) 3.293(2) .
Br(1) C(6) 2.837(9) .
Br(1) C(8) 2.857(10) .
Br(1) C(11) 3.107(11) .
Br(2) Br(1) 3.293(2) .
Br(2) O(5) 3.565(7) 64602
Br(2) C(7) 2.874(11) .
Br(2) C(9) 2.836(9) .
Br(2) C(12) 3.084(9) .
O(1) O(4) 3.422(8) .
O(1) O(5) 3.149(10) 54501
O(1) O(5) 2.646(10) .
O(1) C(2) 2.410(12) .
O(1) C(3) 3.341(12) .
O(1) C(5) 3.395(11) .
O(1) C(9) 3.089(11) .
O(1) C(10) 2.425(11) .
O(1) C(12) 3.162(12) .
O(1) C(12) 3.488(13) 56501
O(1) C(14) 2.283(10) .
O(1) C(17) 2.387(12) .
O(2) O(3) 3.502(13) 54501
O(2) O(3) 2.248(12) .
O(2) C(2) 2.881(11) .
O(2) C(3) 3.239(11) .
O(2) C(4) 3.229(14) 64502
O(2) C(14) 2.338(12) .
O(2) C(16) 3.422(16) 54501
O(2) C(16) 2.640(15) .
O(3) O(2) 2.248(12) .
O(3) O(2) 3.502(13) 56501
O(3) O(4) 2.903(11) .
O(3) C(13) 2.916(11) .
O(3) C(14) 2.353(12) .
O(3) C(16) 3.561(15) 54502
O(3) C(17) 3.037(13) .
O(4) O(1) 3.422(8) .
O(4) O(3) 2.903(11) .
O(4) O(5) 2.243(10) .
O(4) C(11) 3.524(13) 45501
O(4) C(13) 2.399(11) .
O(4) C(14) 3.159(12) .
O(4) C(15) 3.468(13) .
O(4) C(16) 3.041(14) 54502
O(4) C(18) 3.363(15) 54501
O(4) C(18) 2.684(15) .
O(5) Br(2) 3.565(7) 65602
O(5) O(1) 2.646(10) .
O(5) O(1) 3.149(10) 56501
O(5) O(4) 2.243(10) .
O(5) C(1) 3.476(13) 56501
O(5) C(13) 2.317(13) .
O(5) C(13) 3.394(13) 56501
O(5) C(14) 3.565(13) .
C(1) O(5) 3.476(13) 54501
C(1) C(3) 2.539(15) .
C(1) C(4) 2.880(16) .
C(1) C(5) 2.519(14) .
C(1) C(9) 2.500(13) .
C(1) C(12) 2.910(14) .
C(1) C(13) 2.286(14) .
C(1) C(14) 2.363(13) .
C(2) O(1) 2.410(12) .
C(2) O(2) 2.881(11) .
C(2) C(4) 2.500(15) .
C(2) C(5) 2.950(12) .
C(2) C(10) 2.609(13) .
C(2) C(13) 2.329(15) .
C(2) C(15) 2.588(13) .
C(3) O(1) 3.341(12) .
C(3) O(2) 3.239(11) .
C(3) C(1) 2.539(15) .
C(3) C(5) 2.452(13) .
C(3) C(10) 2.886(14) .
C(3) C(13) 3.301(14) .
C(3) C(14) 2.497(13) .
C(3) C(15) 3.163(13) .
C(4) O(2) 3.229(14) 65502
C(4) C(1) 2.880(16) .
C(4) C(2) 2.500(15) .
C(4) C(6) 2.524(13) .
C(4) C(10) 2.493(16) .
C(4) C(11) 2.966(13) .
C(4) C(14) 3.591(13) .
C(5) O(1) 3.395(11) .
C(5) C(1) 2.519(14) .
C(5) C(2) 2.950(12) .
C(5) C(3) 2.452(13) .
C(5) C(7) 2.407(13) .
C(5) C(8) 2.802(14) .
C(5) C(9) 2.469(15) .
C(5) C(11) 2.566(14) .
C(6) Br(1) 2.837(9) .
C(6) C(4) 2.524(13) .
C(6) C(8) 2.433(16) .
C(6) C(9) 2.855(15) .
C(6) C(10) 2.450(13) .
C(7) Br(2) 2.874(11) .
C(7) C(5) 2.407(13) .
C(7) C(9) 2.432(14) .
C(7) C(10) 2.764(12) .
C(7) C(11) 2.532(16) .
C(8) Br(1) 2.857(10) .
C(8) C(5) 2.802(14) .
C(8) C(6) 2.433(16) .
C(8) C(10) 2.396(13) .
C(8) C(12) 2.517(14) .
C(9) Br(2) 2.836(9) .
C(9) O(1) 3.089(11) .
C(9) C(1) 2.500(13) .
C(9) C(5) 2.469(15) .
C(9) C(6) 2.855(15) .
C(9) C(7) 2.432(14) .
C(10) O(1) 2.425(11) .
C(10) C(2) 2.609(13) .
C(10) C(3) 2.886(14) .
C(10) C(4) 2.493(16) .
C(10) C(6) 2.450(13) .
C(10) C(7) 2.764(12) .
C(10) C(8) 2.396(13) .
C(10) C(12) 2.535(15) .
C(10) C(13) 3.507(13) .
C(11) Br(1) 3.107(11) .
C(11) O(4) 3.524(13) 65501
C(11) C(4) 2.966(13) .
C(11) C(5) 2.566(14) .
C(11) C(7) 2.532(16) .
C(12) Br(2) 3.084(9) .
C(12) O(1) 3.488(13) 54501
C(12) O(1) 3.162(12) .
C(12) C(1) 2.910(14) .
C(12) C(8) 2.517(14) .
C(12) C(10) 2.535(15) .
C(13) O(3) 2.916(11) .
C(13) O(4) 2.399(11) .
C(13) O(5) 3.394(13) 54501
C(13) O(5) 2.317(13) .
C(13) C(1) 2.286(14) .
C(13) C(2) 2.329(15) .
C(13) C(3) 3.301(14) .
C(13) C(10) 3.507(13) .
C(13) C(15) 2.565(13) .
C(14) O(1) 2.283(10) .
C(14) O(2) 2.338(12) .
C(14) O(3) 2.353(12) .
C(14) O(4) 3.159(12) .
C(14) O(5) 3.565(13) .
C(14) C(1) 2.363(13) .
C(14) C(3) 2.497(13) .
C(14) C(4) 3.591(13) .
C(14) C(17) 2.593(15) .
C(15) O(4) 3.468(13) .
C(15) C(2) 2.588(13) .
C(15) C(3) 3.163(13) .
C(15) C(13) 2.565(13) .
C(15) C(16) 2.345(15) .
C(15) C(17) 3.313(15) .
C(16) O(2) 2.640(15) .
C(16) O(2) 3.422(16) 56501
C(16) O(3) 3.561(15) 55502
C(16) O(4) 3.041(14) 55502
C(16) C(15) 2.345(15) .
C(17) O(1) 2.387(12) .
C(17) O(3) 3.037(13) .
C(17) C(14) 2.593(15) .
C(17) C(15) 3.313(15) .
C(17) C(18) 3.481(17) 54501
C(17) C(18) 2.378(17) .
C(18) O(4) 2.684(15) .
C(18) O(4) 3.363(15) 56501
C(18) C(17) 2.378(17) .
C(18) C(17) 3.481(17) 56501
Br(1) H(7) 3.362 65501
Br(1) H(8) 3.555 64501
Br(1) H(8) 3.350 64602
Br(1) H(12) 3.294 .
Br(1) H(13) 3.476 54501
Br(1) H(13) 2.698 .
Br(2) H(8) 3.265 63602
Br(2) H(8) 3.089 64602
Br(2) H(14) 3.459 65602
Br(2) H(15) 3.321 .
Br(2) H(15) 3.085 64602
Br(2) H(15) 3.486 65602
Br(2) H(16) 2.629 .
Br(2) H(16) 3.473 65602
O(1) H(1) 2.004 .
O(1) H(1) 2.695 56501
O(1) H(2) 3.132 .
O(1) H(6) 3.469 54501
O(1) H(14) 2.887 .
O(1) H(14) 2.598 56501
O(1) H(15) 3.030 .
O(2) H(2) 2.752 .
O(2) H(3) 2.636 54501
O(2) H(3) 2.950 .
O(2) H(4) 2.304 .
O(2) H(5) 3.501 .
O(2) H(9) 2.814 .
O(2) H(9) 3.504 64502
O(2) H(10) 2.349 64502
O(2) H(11) 2.859 64502
O(2) H(12) 3.531 64502
O(3) H(2) 3.585 56501
O(3) H(3) 1.992 .
O(3) H(4) 1.993 .
O(3) H(5) 1.988 .
O(3) H(5) 2.698 54502
O(3) H(5) 3.378 55502
O(4) H(3) 2.828 54502
O(4) H(4) 3.252 54502
O(4) H(4) 3.146 55502
O(4) H(5) 2.577 54502
O(4) H(6) 2.451 54501
O(4) H(6) 3.007 .
O(4) H(7) 2.355 .
O(4) H(8) 3.538 .
O(4) H(12) 2.820 45501
O(4) H(13) 3.469 45501
O(5) H(1) 2.876 56501
O(5) H(6) 3.217 54501
O(5) H(6) 1.996 .
O(5) H(7) 2.009 .
O(5) H(8) 2.012 .
O(5) H(14) 2.885 56501
C(1) H(1) 3.445 56501
C(1) H(2) 2.069 .
C(1) H(9) 3.396 .
C(1) H(14) 2.525 .
C(1) H(14) 3.536 56501
C(1) H(15) 3.231 .
C(2) H(1) 2.047 .
C(2) H(1) 3.588 56501
C(2) H(2) 3.548 56501
C(2) H(9) 3.496 54501
C(2) H(9) 2.126 .
C(2) H(9) 3.555 64502
C(2) H(10) 3.350 .
C(3) H(1) 3.260 .
C(3) H(1) 3.390 56501
C(3) H(2) 2.031 .
C(3) H(2) 2.826 56501
C(3) H(9) 3.113 64502
C(3) H(9) 3.597 65502
C(3) H(10) 1.973 .
C(4) H(1) 3.371 56501
C(4) H(2) 3.053 .
C(4) H(2) 3.211 56501
C(4) H(9) 1.964 .
C(4) H(11) 2.589 .
C(4) H(12) 3.287 .
C(5) H(1) 3.190 .
C(5) H(1) 3.548 56501
C(5) H(2) 3.498 .
C(5) H(9) 3.298 .
C(5) H(10) 2.097 .
C(5) H(11) 3.377 54501
C(5) H(11) 2.644 .
C(5) H(12) 2.985 .
C(5) H(13) 3.290 .
C(6) H(10) 2.699 .
C(6) H(11) 3.285 54501
C(6) H(11) 2.053 .
C(6) H(12) 2.036 .
C(6) H(13) 3.440 54501
C(6) H(13) 2.056 .
C(7) H(11) 3.542 54501
C(7) H(11) 3.265 .
C(7) H(12) 2.916 .
C(7) H(13) 3.155 54501
C(7) H(13) 2.653 .
C(8) H(13) 3.554 54501
C(8) H(14) 3.247 .
C(8) H(15) 2.925 .
C(8) H(16) 2.612 .
C(8) H(16) 3.401 56501
C(9) H(1) 2.595 .
C(9) H(14) 2.024 .
C(9) H(14) 3.550 56501
C(9) H(15) 2.016 .
C(9) H(16) 2.025 .
C(9) H(16) 3.277 56501
C(10) H(1) 2.004 .
C(10) H(1) 3.591 56501
C(10) H(2) 3.127 .
C(10) H(10) 3.336 .
C(10) H(14) 2.622 .
C(10) H(14) 3.305 56501
C(10) H(15) 2.959 .
C(10) H(16) 3.255 .
C(10) H(16) 3.574 56501
C(11) H(3) 3.197 64502
C(11) H(4) 3.401 65502
C(11) H(7) 2.928 65501
C(11) H(10) 2.613 .
C(12) H(1) 2.611 .
C(12) H(15) 3.275 64602
C(12) H(16) 3.204 65602
C(13) H(1) 2.757 .
C(13) H(1) 2.759 56501
C(13) H(2) 3.013 .
C(13) H(2) 3.477 56501
C(13) H(6) 3.275 54501
C(13) H(14) 3.388 56501
C(14) H(1) 2.822 .
C(14) H(1) 3.310 56501
C(14) H(2) 2.049 .
C(14) H(2) 3.192 56501
C(14) H(9) 2.746 .
C(15) H(2) 2.790 .
C(15) H(2) 3.365 56501
C(15) H(3) 3.211 54501
C(15) H(3) 2.763 .
C(15) H(4) 2.417 .
C(15) H(5) 3.091 .
C(15) H(5) 3.235 54502
C(15) H(9) 2.948 .
C(15) H(10) 3.539 64502
C(16) H(5) 3.098 54502
C(16) H(5) 3.356 55502
C(16) H(12) 3.150 65502
C(17) H(1) 3.251 56501
C(17) H(5) 3.522 54502
C(17) H(6) 2.675 54501
C(17) H(6) 2.799 .
C(17) H(7) 2.457 .
C(17) H(8) 3.117 .
C(18) H(6) 3.539 54501
C(18) H(13) 3.095 45501
H(1) O(1) 2.695 54501
H(1) O(1) 2.004 .
H(1) O(5) 2.876 54501
H(1) C(1) 3.445 54501
H(1) C(2) 3.588 54501
H(1) C(2) 2.047 .
H(1) C(3) 3.390 54501
H(1) C(3) 3.260 .
H(1) C(4) 3.371 54501
H(1) C(5) 3.548 54501
H(1) C(5) 3.190 .
H(1) C(9) 2.595 .
H(1) C(10) 3.591 54501
H(1) C(10) 2.004 .
H(1) C(12) 2.611 .
H(1) C(13) 2.759 54501
H(1) C(13) 2.757 .
H(1) C(14) 3.310 54501
H(1) C(14) 2.822 .
H(1) C(17) 3.251 54501
H(1) H(2) 2.194 .
H(1) H(14) 1.970 .
H(1) H(15) 3.075 .
H(1) H(16) 3.363 .
H(2) O(1) 3.132 .
H(2) O(2) 2.752 .
H(2) O(3) 3.585 54501
H(2) C(1) 2.069 .
H(2) C(2) 3.548 54501
H(2) C(3) 2.826 54501
H(2) C(3) 2.031 .
H(2) C(4) 3.211 54501
H(2) C(4) 3.053 .
H(2) C(5) 3.498 .
H(2) C(10) 3.127 .
H(2) C(13) 3.477 54501
H(2) C(13) 3.013 .
H(2) C(14) 3.192 54501
H(2) C(14) 2.049 .
H(2) C(15) 3.365 54501
H(2) C(15) 2.790 .
H(2) H(1) 2.194 .
H(2) H(9) 2.603 54501
H(2) H(9) 2.482 .
H(2) H(9) 3.029 64502
H(2) H(10) 3.276 54501
H(3) O(2) 2.950 .
H(3) O(2) 2.636 56501
H(3) O(3) 1.992 .
H(3) O(4) 2.828 55502
H(3) C(11) 3.197 65502
H(3) C(15) 2.763 .
H(3) C(15) 3.211 56501
H(3) H(4) 1.551 .
H(3) H(4) 2.853 56501
H(3) H(5) 1.551 .
H(3) H(5) 3.371 55502
H(3) H(10) 3.403 65502
H(3) H(11) 3.130 65502
H(3) H(12) 2.450 65502
H(4) O(2) 2.304 .
H(4) O(3) 1.993 .
H(4) O(4) 3.146 54502
H(4) O(4) 3.252 55502
H(4) C(11) 3.401 64502
H(4) C(15) 2.417 .
H(4) H(3) 2.853 54501
H(4) H(3) 1.551 .
H(4) H(5) 1.551 .
H(4) H(5) 3.160 54502
H(4) H(11) 2.864 64502
H(4) H(12) 3.249 64502
H(4) H(12) 3.079 65502
H(4) H(13) 3.583 64502
H(5) O(2) 3.501 .
H(5) O(3) 1.988 .
H(5) O(3) 3.378 54502
H(5) O(3) 2.698 55502
H(5) O(4) 2.577 55502
H(5) C(15) 3.091 .
H(5) C(15) 3.235 55502
H(5) C(16) 3.356 54502
H(5) C(16) 3.098 55502
H(5) C(17) 3.522 55502
H(5) H(3) 1.551 .
H(5) H(3) 3.371 54502
H(5) H(4) 1.551 .
H(5) H(4) 3.160 55502
H(5) H(5) 2.865 54502
H(5) H(5) 2.865 55502
H(5) H(12) 3.542 65502
H(6) O(1) 3.469 56501
H(6) O(4) 3.007 .
H(6) O(4) 2.451 56501
H(6) O(5) 1.996 .
H(6) O(5) 3.217 56501
H(6) C(13) 3.275 56501
H(6) C(17) 2.799 .
H(6) C(17) 2.675 56501
H(6) C(18) 3.539 56501
H(6) H(7) 1.551 .
H(6) H(7) 2.997 56501
H(6) H(8) 1.551 .
H(6) H(12) 3.269 46501
H(6) H(13) 3.231 45501
H(7) Br(1) 3.362 45501
H(7) O(4) 2.355 .
H(7) O(5) 2.009 .
H(7) C(11) 2.928 45501
H(7) C(17) 2.457 .
H(7) H(6) 2.997 54501
H(7) H(6) 1.551 .
H(7) H(8) 1.551 .
H(7) H(11) 3.417 45501
H(7) H(12) 2.810 45501
H(7) H(13) 2.249 45501
H(8) Br(1) 3.555 46501
H(8) Br(1) 3.350 65602
H(8) Br(2) 3.089 65602
H(8) Br(2) 3.265 66602
H(8) O(4) 3.538 .
H(8) O(5) 2.012 .
H(8) C(17) 3.117 .
H(8) H(6) 1.551 .
H(8) H(7) 1.551 .
H(8) H(13) 3.501 45501
H(9) O(2) 2.814 .
H(9) O(2) 3.504 65502
H(9) C(1) 3.396 .
H(9) C(2) 2.126 .
H(9) C(2) 3.496 56501
H(9) C(2) 3.555 65502
H(9) C(3) 3.597 64502
H(9) C(3) 3.113 65502
H(9) C(4) 1.964 .
H(9) C(5) 3.298 .
H(9) C(14) 2.746 .
H(9) C(15) 2.948 .
H(9) H(2) 2.482 .
H(9) H(2) 2.603 56501
H(9) H(2) 3.029 65502
H(9) H(9) 2.790 64502
H(9) H(9) 2.790 65502
H(9) H(10) 2.234 .
H(9) H(10) 3.395 64502
H(10) O(2) 2.349 65502
H(10) C(2) 3.350 .
H(10) C(3) 1.973 .
H(10) C(5) 2.097 .
H(10) C(6) 2.699 .
H(10) C(10) 3.336 .
H(10) C(11) 2.613 .
H(10) C(15) 3.539 65502
H(10) H(2) 3.276 56501
H(10) H(3) 3.403 64502
H(10) H(9) 2.234 .
H(10) H(9) 3.395 65502
H(10) H(11) 2.003 .
H(10) H(12) 2.911 .
H(10) H(13) 3.445 .
H(11) O(2) 2.859 65502
H(11) C(4) 2.589 .
H(11) C(5) 2.644 .
H(11) C(5) 3.377 56501
H(11) C(6) 2.053 .
H(11) C(6) 3.285 56501
H(11) C(7) 3.265 .
H(11) C(7) 3.542 56501
H(11) H(3) 3.130 64502
H(11) H(4) 2.864 65502
H(11) H(7) 3.417 65501
H(11) H(10) 2.003 .
H(11) H(12) 1.551 .
H(11) H(12) 3.269 56501
H(11) H(13) 1.551 .
H(12) Br(1) 3.294 .
H(12) O(2) 3.531 65502
H(12) O(4) 2.820 65501
H(12) C(4) 3.287 .
H(12) C(5) 2.985 .
H(12) C(6) 2.036 .
H(12) C(7) 2.916 .
H(12) C(16) 3.150 64502
H(12) H(3) 2.450 64502
H(12) H(4) 3.079 64502
H(12) H(4) 3.249 65502
H(12) H(5) 3.542 64502
H(12) H(6) 3.269 64501
H(12) H(7) 2.810 65501
H(12) H(10) 2.911 .
H(12) H(11) 3.269 54501
H(12) H(11) 1.551 .
H(12) H(13) 3.423 54501
H(12) H(13) 1.551 .
H(13) Br(1) 2.698 .
H(13) Br(1) 3.476 56501
H(13) O(4) 3.469 65501
H(13) C(5) 3.290 .
H(13) C(6) 2.056 .
H(13) C(6) 3.440 56501
H(13) C(7) 2.653 .
H(13) C(7) 3.155 56501
H(13) C(8) 3.554 56501
H(13) C(18) 3.095 65501
H(13) H(4) 3.583 65502
H(13) H(6) 3.231 65501
H(13) H(7) 2.249 65501
H(13) H(8) 3.501 65501
H(13) H(10) 3.445 .
H(13) H(11) 1.551 .
H(13) H(12) 1.551 .
H(13) H(12) 3.423 56501
H(14) Br(2) 3.459 64602
H(14) O(1) 2.598 54501
H(14) O(1) 2.887 .
H(14) O(5) 2.885 54501
H(14) C(1) 3.536 54501
H(14) C(1) 2.525 .
H(14) C(8) 3.247 .
H(14) C(9) 3.550 54501
H(14) C(9) 2.024 .
H(14) C(10) 3.305 54501
H(14) C(10) 2.622 .
H(14) C(13) 3.388 54501
H(14) H(1) 1.970 .
H(14) H(15) 3.482 54501
H(14) H(15) 1.551 .
H(14) H(16) 1.551 .
H(15) Br(2) 3.321 .
H(15) Br(2) 3.486 64602
H(15) Br(2) 3.085 65602
H(15) O(1) 3.030 .
H(15) C(1) 3.231 .
H(15) C(8) 2.925 .
H(15) C(9) 2.016 .
H(15) C(10) 2.959 .
H(15) C(12) 3.275 65602
H(15) H(1) 3.075 .
H(15) H(14) 1.551 .
H(15) H(14) 3.482 56501
H(15) H(15) 3.327 64602
H(15) H(15) 3.327 65602
H(15) H(16) 1.551 .
H(15) H(16) 3.203 56501
H(15) H(16) 2.447 65602
H(16) Br(2) 2.629 .
H(16) Br(2) 3.473 64602
H(16) C(8) 3.401 54501
H(16) C(8) 2.612 .
H(16) C(9) 3.277 54501
H(16) C(9) 2.025 .
H(16) C(10) 3.574 54501
H(16) C(10) 3.255 .
H(16) C(12) 3.204 64602
H(16) H(1) 3.363 .
H(16) H(14) 1.551 .
H(16) H(15) 3.203 54501
H(16) H(15) 1.551 .
H(16) H(15) 2.447 64602
H(16) H(16) 3.207 64602
H(16) H(16) 3.207 65602

loop_
_geom_torsion_atom_site_label_1
_geom_torsion_atom_site_label_2
_geom_torsion_atom_site_label_3
_geom_torsion_atom_site_label_4
_geom_torsion
C(1) O(1) C(13) C(14) -9.2(12)
C(1) O(1) C(13) C(17) 167.2(8)
C(13) O(1) C(1) C(2) 17.3(10)
C(13) O(1) C(1) C(10) 145.1(8)
C(16) O(3) C(15) O(2) -1.0(16)
C(16) O(3) C(15) C(14) 179.7(8)
C(18) O(5) C(17) O(4) 0.0(15)
C(18) O(5) C(17) C(13) -174.5(9)
O(1) C(1) C(2) C(3) 101.4(9)
O(1) C(1) C(2) C(14) -18.2(10)
O(1) C(1) C(10) C(5) -105.1(11)
O(1) C(1) C(10) C(9) 74.2(12)
C(2) C(1) C(10) C(5) 14.8(15)
C(2) C(1) C(10) C(9) -165.9(10)
C(10) C(1) C(2) C(3) -19.8(14)
C(10) C(1) C(2) C(14) -139.4(10)
C(1) C(2) C(3) C(4) 12.4(16)
C(1) C(2) C(14) C(13) 13.5(12)
C(1) C(2) C(14) C(15) -172.7(10)
C(3) C(2) C(14) C(13) -107.5(10)
C(3) C(2) C(14) C(15) 66.3(13)
C(14) C(2) C(3) C(4) 126.2(11)
C(2) C(3) C(4) C(5) 1.1(18)
C(3) C(4) C(5) C(6) 173.0(11)
C(3) C(4) C(5) C(10) -7.6(18)
C(4) C(5) C(6) C(7) -178.3(10)
C(4) C(5) C(6) C(11) -0.4(13)
C(4) C(5) C(10) C(1) -0.9(16)
C(4) C(5) C(10) C(9) 179.9(8)
C(6) C(5) C(10) C(1) 178.6(10)
C(6) C(5) C(10) C(9) -0.6(14)
C(10) C(5) C(6) C(7) 2.3(16)
C(10) C(5) C(6) C(11) -179.9(8)
C(5) C(6) C(7) Br(1) 175.7(8)
C(5) C(6) C(7) C(8) -1.6(16)
C(11) C(6) C(7) Br(1) -2.1(14)
C(11) C(6) C(7) C(8) -179.4(11)
Br(1) C(7) C(8) Br(2) 5.3(14)
Br(1) C(7) C(8) C(9) -178.1(9)
C(6) C(7) C(8) Br(2) -177.5(8)
C(6) C(7) C(8) C(9) -0.9(16)
Br(2) C(8) C(9) C(10) 179.2(8)
Br(2) C(8) C(9) C(12) -0.6(13)
C(7) C(8) C(9) C(10) 2.5(17)
C(7) C(8) C(9) C(12) -177.3(11)
C(8) C(9) C(10) C(1) 179.0(10)
C(8) C(9) C(10) C(5) -1.8(17)
C(12) C(9) C(10) C(1) -1.1(16)
C(12) C(9) C(10) C(5) 178.1(10)
O(1) C(13) C(14) C(2) -3.2(14)
O(1) C(13) C(14) C(15) -176.0(11)
O(1) C(13) C(17) O(4) -134.0(11)
O(1) C(13) C(17) O(5) 40.5(13)
C(14) C(13) C(17) O(4) 42(2)
C(14) C(13) C(17) O(5) -143.9(12)
C(17) C(13) C(14) C(2) -178.7(11)
C(17) C(13) C(14) C(15) 8(2)
C(2) C(14) C(15) O(2) 14.8(17)
C(2) C(14) C(15) O(3) -165.9(10)
C(13) C(14) C(15) O(2) -173.0(12)
C(13) C(14) C(15) O(3) 6.3(18)
